data_7056364
loop_
_publ_author_name
'Chattopadhyay, Pabitra'
'Maji, Abhishek'
'Pal, Siddhartha'
'Lohar, Somenath'
'Mukhopadhyay, Subhra Kanti'

_publ_section_title
;
 A new turn-on benzimidazole based greenish-yellow fluorescent sensor for
 Zn2+ ion at biological pH applicable in cell imaging
;
_journal_name_full 'New J. Chem.'
_journal_paper_doi 10.1039/C7NJ01821E
_journal_year 2017
_chemical_formula_sum 'C28 H32 N4 O4'
_chemical_formula_weight 488.57
_space_group_crystal_system triclinic
_space_group_IT_number 2
_space_group_name_Hall '-P 1'
_space_group_name_H-M_alt 'P -1'
_symmetry_space_group_name_Hall '-P 1'
_symmetry_space_group_name_H-M 'P -1'
_atom_sites_solution_hydrogens geom
_audit_creation_method SHELXL-2014/7
_audit_update_record
;
2017-05-29 deposited with the CCDC.
2017-06-22 downloaded from the CCDC.
;
_cell_angle_alpha 109.453(7)
_cell_angle_beta 103.185(9)
_cell_angle_gamma 92.637(8)
_cell_formula_units_Z 2
_cell_length_a 9.5043(11)
_cell_length_b 11.1420(11)
_cell_length_c 12.9860(14)
_cell_measurement_reflns_used 25.149
_cell_measurement_temperature 296(2)
_cell_measurement_theta_max 25.149
_cell_measurement_theta_min 1.722
_cell_volume 1251.3(2)
_computing_cell_refinement 'APEX II v.2.2 (Bruker, 2007)'
_computing_data_collection 'APEX II v.2.2 (Bruker, 2007)'
_computing_data_reduction 'APEX II v.2.2 (Bruker, 2007)'
_computing_structure_refinement 'SHELXL-2014/7 (Sheldrick, 2014)'
_computing_structure_solution 'SHELX97 (Sheldrick, 2008)'
_diffrn_ambient_temperature 296(2)
_diffrn_measured_fraction_theta_full 0.993
_diffrn_measured_fraction_theta_max 0.993
_diffrn_measurement_device_type 'Bruker APEX II CCD'
_diffrn_measurement_method '\W scans'
_diffrn_radiation_source 'fine-focus sealed tube'
_diffrn_radiation_type MoK\a
_diffrn_radiation_wavelength 0.71073
_diffrn_reflns_av_R_equivalents 0.0771
_diffrn_reflns_av_unetI/netI 0.0824
_diffrn_reflns_Laue_measured_fraction_full 0.993
_diffrn_reflns_Laue_measured_fraction_max 0.993
_diffrn_reflns_limit_h_max 11
_diffrn_reflns_limit_h_min -11
_diffrn_reflns_limit_k_max 12
_diffrn_reflns_limit_k_min -13
_diffrn_reflns_limit_l_max 15
_diffrn_reflns_limit_l_min -15
_diffrn_reflns_number 13822
_diffrn_reflns_point_group_measured_fraction_full 0.993
_diffrn_reflns_point_group_measured_fraction_max 0.993
_diffrn_reflns_theta_full 25.149
_diffrn_reflns_theta_max 25.149
_diffrn_reflns_theta_min 1.722
_exptl_absorpt_coefficient_mu 0.088
_exptl_absorpt_correction_type none
_exptl_crystal_colour 'light green'
_exptl_crystal_density_diffrn 1.297
_exptl_crystal_description block
_exptl_crystal_F_000 520
_exptl_crystal_size_max 0.37
_exptl_crystal_size_mid 0.33
_exptl_crystal_size_min 0.31
_refine_diff_density_max 0.360
_refine_diff_density_min -0.406
_refine_diff_density_rms 0.119
_refine_ls_extinction_method none
_refine_ls_goodness_of_fit_ref 1.000
_refine_ls_hydrogen_treatment constr
_refine_ls_matrix_type full
_refine_ls_number_parameters 332
_refine_ls_number_reflns 4461
_refine_ls_number_restraints 0
_refine_ls_restrained_S_all 1.000
_refine_ls_R_factor_all 0.1391
_refine_ls_R_factor_gt 0.0608
_refine_ls_shift/su_max 0.000
_refine_ls_shift/su_mean 0.000
_refine_ls_structure_factor_coef Fsqd
_refine_ls_weighting_details 'w=1/[\s^2^(Fo^2^)+(0.1000P)^2^+0.5140P] where P=(Fo^2^+2Fc^2^)/3'
_refine_ls_weighting_scheme calc
_refine_ls_wR_factor_gt 0.1507
_refine_ls_wR_factor_ref 0.2166
_reflns_Friedel_coverage 0.000
_reflns_number_gt 2292
_reflns_number_total 4461
_reflns_threshold_expression 'I > 2\s(I)'
_cod_data_source_file c7nj01821e2.cif
_cod_data_source_block HL
_cod_database_code 7056364
_shelx_shelxl_version_number 2014/7
_shelx_space_group_comment
;
The symmetry employed for this shelxl refinement is uniquely defined
by the following loop, which should always be used as a source of
symmetry information in preference to the above space-group names.
They are only intended as comments.
;

loop_
_space_group_symop_operation_xyz
'x, y, z'
'-x, -y, -z'

loop_
_atom_site_label
_atom_site_type_symbol
_atom_site_fract_x
_atom_site_fract_y
_atom_site_fract_z
_atom_site_U_iso_or_equiv
_atom_site_adp_type
_atom_site_occupancy
_atom_site_site_symmetry_order
_atom_site_calc_flag
_atom_site_refinement_flags_posn
_atom_site_refinement_flags_adp
O1 O 0.5144(3) 0.6612(3) 0.3184(2) 0.0567(8) Uani 1 1 d . .
H12 H 0.4644 0.7070 0.3546 0.085 Uiso 1 1 calc R U
N1 N 0.8087(3) 0.6535(3) 0.4386(2) 0.0392(7) Uani 1 1 d . .
N2 N 0.7732(3) 0.4761(3) 0.4690(2) 0.0425(8) Uani 1 1 d . .
H4 H 0.7439 0.4213 0.4957 0.051 Uiso 1 1 calc R U
O3 O 0.3112(3) 0.7024(3) 0.4439(3) 0.0680(9) Uani 1 1 d . .
N4 N 0.2723(4) 0.8124(3) 0.4674(3) 0.0588(9) Uani 1 1 d . .
N3 N 0.7285(4) 0.8499(3) 0.5283(3) 0.0554(10) Uani 1 1 d . .
H10 H 0.7271 0.9310 0.5438 0.067 Uiso 1 1 calc R U
C16 C 0.5837(4) 0.7295(3) 0.2687(3) 0.0397(9) Uani 1 1 d . .
C19 C 0.7465(4) 0.8543(3) 0.1706(3) 0.0424(9) Uani 1 1 d . .
C15 C 0.7248(4) 0.7877(3) 0.3256(3) 0.0393(9) Uani 1 1 d . .
C17 C 0.5198(4) 0.7307(3) 0.1604(3) 0.0425(9) Uani 1 1 d . .
C6 C 0.8785(4) 0.5648(3) 0.3705(3) 0.0401(9) Uani 1 1 d . .
C20 C 0.8040(4) 0.8506(3) 0.2769(3) 0.0425(9) Uani 1 1 d . .
H13 H 0.8978 0.8913 0.3168 0.051 Uiso 1 1 calc R U
C18 C 0.6054(4) 0.7938(3) 0.1160(3) 0.0467(10) Uani 1 1 d . .
H14 H 0.5652 0.7956 0.0443 0.056 Uiso 1 1 calc R U
C8 C 0.6704(4) 0.6663(3) 0.5762(3) 0.0393(9) Uani 1 1 d . .
C7 C 0.7472(4) 0.5976(3) 0.4972(3) 0.0375(9) Uani 1 1 d . .
C13 C 0.6650(4) 0.7959(3) 0.5884(3) 0.0433(9) Uani 1 1 d . .
O2 O 0.3392(5) 0.8903(3) 0.4414(3) 0.1003(13) Uani 1 1 d . .
C5 C 0.8548(4) 0.4515(3) 0.3903(3) 0.0409(9) Uani 1 1 d . .
O4 O 0.1777(4) 0.8384(4) 0.5166(3) 0.1024(13) Uani 1 1 d . .
C21 C 0.8340(5) 0.9157(4) 0.1117(3) 0.0494(10) Uani 1 1 d . .
C14 C 0.7980(4) 0.7866(3) 0.4414(3) 0.0443(9) Uani 1 1 d . .
H9 H 0.8975 0.8309 0.4632 0.053 Uiso 1 1 calc R U
C9 C 0.6066(4) 0.6124(4) 0.6397(3) 0.0496(10) Uani 1 1 d . .
H2 H 0.6110 0.5264 0.6308 0.060 Uiso 1 1 calc R U
C26 C 0.3624(4) 0.6695(4) 0.0952(3) 0.0526(10) Uani 1 1 d . .
C1 C 0.9615(4) 0.5743(4) 0.2988(3) 0.0498(10) Uani 1 1 d . .
H8 H 0.9784 0.6504 0.2859 0.060 Uiso 1 1 calc R U
C4 C 0.9106(4) 0.3421(4) 0.3369(3) 0.0494(10) Uani 1 1 d . .
H5 H 0.8927 0.2656 0.3487 0.059 Uiso 1 1 calc R U
C3 C 0.9927(5) 0.3516(4) 0.2664(3) 0.0552(11) Uani 1 1 d . .
H6 H 1.0330 0.2801 0.2299 0.066 Uiso 1 1 calc R U
C10 C 0.5374(5) 0.6856(4) 0.7151(4) 0.0596(12) Uani 1 1 d . .
H1 H 0.4948 0.6498 0.7579 0.072 Uiso 1 1 calc R U
C2 C 1.0183(5) 0.4657(4) 0.2471(3) 0.0561(11) Uani 1 1 d . .
H7 H 1.0751 0.4683 0.1981 0.067 Uiso 1 1 calc R U
C12 C 0.5932(5) 0.8682(4) 0.6661(3) 0.0573(11) Uani 1 1 d . .
H11 H 0.5877 0.9543 0.6759 0.069 Uiso 1 1 calc R U
C22 C 0.9841(5) 0.9844(4) 0.1899(4) 0.0647(13) Uani 1 1 d . .
H15 H 0.9710 1.0504 0.2556 0.097 Uiso 1 1 calc R U
H17 H 1.0354 1.0223 0.1503 0.097 Uiso 1 1 calc R U
H16 H 1.0394 0.9234 0.2127 0.097 Uiso 1 1 calc R U
C24 C 0.7527(6) 1.0150(5) 0.0748(4) 0.0767(15) Uani 1 1 d . .
H22 H 0.6609 0.9739 0.0221 0.115 Uiso 1 1 calc R U
H21 H 0.8098 1.0541 0.0393 0.115 Uiso 1 1 calc R U
H23 H 0.7360 1.0798 0.1397 0.115 Uiso 1 1 calc R U
C11 C 0.5312(5) 0.8134(4) 0.7274(4) 0.0650(12) Uani 1 1 d . .
H3 H 0.4837 0.8629 0.7786 0.078 Uiso 1 1 calc R U
C23 C 0.8603(6) 0.8121(4) 0.0091(4) 0.0753(15) Uani 1 1 d . .
H18 H 0.9108 0.7493 0.0328 0.113 Uiso 1 1 calc R U
H19 H 0.9182 0.8504 -0.0264 0.113 Uiso 1 1 calc R U
H20 H 0.7685 0.7713 -0.0437 0.113 Uiso 1 1 calc R U
C25 C 0.3364(5) 0.5283(4) 0.0823(4) 0.0751(14) Uani 1 1 d . .
H24 H 0.3469 0.5218 0.1555 0.113 Uiso 1 1 calc R U
H26 H 0.4063 0.4826 0.0474 0.113 Uiso 1 1 calc R U
H25 H 0.2398 0.4919 0.0361 0.113 Uiso 1 1 calc R U
C28 C 0.3266(6) 0.6731(6) -0.0248(4) 0.0935(19) Uani 1 1 d . .
H27 H 0.2269 0.6370 -0.0627 0.140 Uiso 1 1 calc R U
H29 H 0.3896 0.6243 -0.0658 0.140 Uiso 1 1 calc R U
H28 H 0.3407 0.7605 -0.0211 0.140 Uiso 1 1 calc R U
C27 C 0.2579(6) 0.7430(6) 0.1553(5) 0.102(2) Uani 1 1 d . .
H32 H 0.2669 0.8293 0.1557 0.153 Uiso 1 1 calc R U
H30 H 0.2803 0.7446 0.2317 0.153 Uiso 1 1 calc R U
H31 H 0.1600 0.7020 0.1169 0.153 Uiso 1 1 calc R U

loop_
_atom_site_aniso_label
_atom_site_aniso_U_11
_atom_site_aniso_U_22
_atom_site_aniso_U_33
_atom_site_aniso_U_23
_atom_site_aniso_U_13
_atom_site_aniso_U_12
O1 0.0571(19) 0.0583(17) 0.069(2) 0.0330(16) 0.0273(15) 0.0080(14)
N1 0.0462(19) 0.0377(16) 0.0406(17) 0.0210(14) 0.0128(15) 0.0090(14)
N2 0.047(2) 0.0349(17) 0.0498(19) 0.0219(15) 0.0104(16) 0.0043(14)
O3 0.084(2) 0.0434(17) 0.093(2) 0.0341(16) 0.0379(19) 0.0154(15)
N4 0.067(3) 0.048(2) 0.065(2) 0.0224(19) 0.020(2) 0.0114(19)
N3 0.093(3) 0.0343(17) 0.048(2) 0.0186(16) 0.030(2) 0.0131(17)
C16 0.043(2) 0.0344(19) 0.051(2) 0.0224(17) 0.0181(18) 0.0081(16)
C19 0.051(2) 0.036(2) 0.049(2) 0.0203(17) 0.0186(19) 0.0084(17)
C15 0.045(2) 0.0346(19) 0.044(2) 0.0196(17) 0.0125(18) 0.0060(16)
C17 0.043(2) 0.038(2) 0.049(2) 0.0206(18) 0.0091(18) 0.0090(16)
C6 0.038(2) 0.042(2) 0.040(2) 0.0165(17) 0.0077(17) 0.0059(16)
C20 0.042(2) 0.037(2) 0.050(2) 0.0202(18) 0.0108(18) 0.0036(16)
C18 0.053(3) 0.048(2) 0.045(2) 0.0259(19) 0.0090(19) 0.0100(19)
C8 0.039(2) 0.040(2) 0.040(2) 0.0161(17) 0.0086(17) 0.0064(16)
C7 0.035(2) 0.038(2) 0.042(2) 0.0206(17) 0.0059(17) 0.0046(16)
C13 0.049(2) 0.042(2) 0.036(2) 0.0130(17) 0.0063(18) 0.0053(18)
O2 0.158(4) 0.0509(19) 0.124(3) 0.047(2) 0.072(3) 0.024(2)
C5 0.039(2) 0.041(2) 0.042(2) 0.0160(17) 0.0071(18) 0.0050(16)
O4 0.076(3) 0.108(3) 0.119(3) 0.016(2) 0.051(3) 0.027(2)
C21 0.060(3) 0.045(2) 0.053(2) 0.026(2) 0.021(2) 0.0062(19)
C14 0.052(2) 0.037(2) 0.046(2) 0.0205(18) 0.0101(19) 0.0013(17)
C9 0.050(3) 0.051(2) 0.056(2) 0.028(2) 0.015(2) 0.0073(19)
C26 0.043(2) 0.050(2) 0.060(3) 0.020(2) 0.005(2) 0.0051(19)
C1 0.053(3) 0.052(2) 0.048(2) 0.022(2) 0.014(2) 0.005(2)
C4 0.054(3) 0.039(2) 0.050(2) 0.0122(19) 0.008(2) 0.0108(18)
C3 0.051(3) 0.057(3) 0.048(2) 0.009(2) 0.008(2) 0.013(2)
C10 0.062(3) 0.071(3) 0.058(3) 0.031(2) 0.028(2) 0.009(2)
C2 0.051(3) 0.073(3) 0.043(2) 0.015(2) 0.016(2) 0.013(2)
C12 0.072(3) 0.050(2) 0.050(2) 0.014(2) 0.019(2) 0.014(2)
C22 0.066(3) 0.062(3) 0.079(3) 0.036(2) 0.029(3) 0.003(2)
C24 0.086(4) 0.074(3) 0.102(4) 0.063(3) 0.035(3) 0.021(3)
C11 0.069(3) 0.070(3) 0.056(3) 0.016(2) 0.024(2) 0.020(2)
C23 0.096(4) 0.070(3) 0.071(3) 0.025(3) 0.045(3) 0.010(3)
C25 0.066(3) 0.058(3) 0.091(4) 0.026(3) 0.005(3) -0.009(2)
C28 0.077(4) 0.111(4) 0.078(4) 0.048(3) -0.022(3) -0.016(3)
C27 0.046(3) 0.104(4) 0.121(5) 0.003(4) 0.010(3) 0.021(3)

loop_
_atom_type_symbol
_atom_type_description
_atom_type_scat_dispersion_real
_atom_type_scat_dispersion_imag
_atom_type_scat_source
C C 0.0033 0.0016 'International Tables Vol C Tables 4.2.6.8 and 6.1.1.4'
H H 0.0000 0.0000 'International Tables Vol C Tables 4.2.6.8 and 6.1.1.4'
N N 0.0061 0.0033 'International Tables Vol C Tables 4.2.6.8 and 6.1.1.4'
O O 0.0106 0.0060 'International Tables Vol C Tables 4.2.6.8 and 6.1.1.4'

loop_
_geom_angle_atom_site_label_1
_geom_angle_atom_site_label_2
_geom_angle_atom_site_label_3
_geom_angle
C16 O1 H12 109.5
C7 N1 C6 109.4(3)
C7 N1 C14 125.3(3)
C6 N1 C14 125.2(3)
C7 N2 C5 109.6(3)
C7 N2 H4 125.2
C5 N2 H4 125.2
O4 N4 O2 123.6(4)
O4 N4 O3 120.2(4)
O2 N4 O3 116.2(4)
C13 N3 C14 127.2(3)
C13 N3 H10 116.4
C14 N3 H10 116.4
O1 C16 C15 117.1(3)
O1 C16 C17 121.8(3)
C15 C16 C17 120.8(3)
C20 C19 C18 116.6(3)
C20 C19 C21 122.7(3)
C18 C19 C21 120.6(3)
C16 C15 C20 120.1(3)
C16 C15 C14 122.3(3)
C20 C15 C14 117.6(3)
C18 C17 C16 116.2(3)
C18 C17 C26 121.3(3)
C16 C17 C26 122.5(3)
C1 C6 C5 121.5(4)
C1 C6 N1 132.7(3)
C5 C6 N1 105.8(3)
C19 C20 C15 121.4(3)
C19 C20 H13 119.3
C15 C20 H13 119.3
C17 C18 C19 124.8(3)
C17 C18 H14 117.6
C19 C18 H14 117.6
C9 C8 C13 120.9(4)
C9 C8 C7 123.8(3)
C13 C8 C7 115.3(3)
N2 C7 N1 108.5(3)
N2 C7 C8 129.5(3)
N1 C7 C8 122.0(3)
N3 C13 C12 120.9(3)
N3 C13 C8 121.4(3)
C12 C13 C8 117.7(3)
C4 C5 N2 131.7(3)
C4 C5 C6 121.6(4)
N2 C5 C6 106.7(3)
C24 C21 C23 109.9(4)
C24 C21 C19 110.4(4)
C23 C21 C19 109.5(3)
C24 C21 C22 107.5(3)
C23 C21 C22 107.6(4)
C19 C21 C22 111.9(3)
N3 C14 N1 108.3(3)
N3 C14 C15 114.6(3)
N1 C14 C15 110.9(3)
N3 C14 H9 107.6
N1 C14 H9 107.6
C15 C14 H9 107.6
C10 C9 C8 120.1(4)
C10 C9 H2 120.0
C8 C9 H2 120.0
C27 C26 C25 109.7(4)
C27 C26 C28 107.8(4)
C25 C26 C28 106.3(4)
C27 C26 C17 109.5(4)
C25 C26 C17 112.1(3)
C28 C26 C17 111.2(4)
C2 C1 C6 116.6(4)
C2 C1 H8 121.7
C6 C1 H8 121.7
C3 C4 C5 116.9(4)
C3 C4 H5 121.6
C5 C4 H5 121.6
C4 C3 C2 121.8(4)
C4 C3 H6 119.1
C2 C3 H6 119.1
C9 C10 C11 119.5(4)
C9 C10 H1 120.3
C11 C10 H1 120.3
C1 C2 C3 121.6(4)
C1 C2 H7 119.2
C3 C2 H7 119.2
C11 C12 C13 120.5(4)
C11 C12 H11 119.7
C13 C12 H11 119.7
C21 C22 H15 109.5
C21 C22 H17 109.5
H15 C22 H17 109.5
C21 C22 H16 109.5
H15 C22 H16 109.5
H17 C22 H16 109.5
C21 C24 H22 109.5
C21 C24 H21 109.5
H22 C24 H21 109.5
C21 C24 H23 109.5
H22 C24 H23 109.5
H21 C24 H23 109.5
C12 C11 C10 121.4(4)
C12 C11 H3 119.3
C10 C11 H3 119.3
C21 C23 H18 109.5
C21 C23 H19 109.5
H18 C23 H19 109.5
C21 C23 H20 109.5
H18 C23 H20 109.5
H19 C23 H20 109.5
C26 C25 H24 109.5
C26 C25 H26 109.5
H24 C25 H26 109.5
C26 C25 H25 109.5
H24 C25 H25 109.5
H26 C25 H25 109.5
C26 C28 H27 109.5
C26 C28 H29 109.5
H27 C28 H29 109.5
C26 C28 H28 109.5
H27 C28 H28 109.5
H29 C28 H28 109.5
C26 C27 H32 109.5
C26 C27 H30 109.5
H32 C27 H30 109.5
C26 C27 H31 109.5
H32 C27 H31 109.5
H30 C27 H31 109.5

loop_
_geom_bond_atom_site_label_1
_geom_bond_atom_site_label_2
_geom_bond_distance
O1 C16 1.380(4)
O1 H12 0.8200
N1 C7 1.339(4)
N1 C6 1.395(5)
N1 C14 1.480(4)
N2 C7 1.330(4)
N2 C5 1.385(5)
N2 H4 0.8600
O3 N4 1.256(4)
N4 O4 1.210(5)
N4 O2 1.230(4)
N3 C13 1.352(4)
N3 C14 1.436(5)
N3 H10 0.8600
C16 C15 1.384(5)
C16 C17 1.403(5)
C19 C20 1.379(5)
C19 C18 1.386(5)
C19 C21 1.527(5)
C15 C20 1.386(5)
C15 C14 1.510(5)
C17 C18 1.385(5)
C17 C26 1.537(5)
C6 C1 1.376(5)
C6 C5 1.389(5)
C20 H13 0.9300
C18 H14 0.9300
C8 C9 1.390(5)
C8 C13 1.404(5)
C8 C7 1.429(5)
C13 C12 1.398(5)
C5 C4 1.383(5)
C21 C24 1.521(6)
C21 C23 1.525(6)
C21 C22 1.540(6)
C14 H9 0.9800
C9 C10 1.367(6)
C9 H2 0.9300
C26 C27 1.507(7)
C26 C25 1.527(6)
C26 C28 1.532(6)
C1 C2 1.375(6)
C1 H8 0.9300
C4 C3 1.356(6)
C4 H5 0.9300
C3 C2 1.397(6)
C3 H6 0.9300
C10 C11 1.385(6)
C10 H1 0.9300
C2 H7 0.9300
C12 C11 1.364(6)
C12 H11 0.9300
C22 H15 0.9600
C22 H17 0.9600
C22 H16 0.9600
C24 H22 0.9600
C24 H21 0.9600
C24 H23 0.9600
C11 H3 0.9300
C23 H18 0.9600
C23 H19 0.9600
C23 H20 0.9600
C25 H24 0.9600
C25 H26 0.9600
C25 H25 0.9600
C28 H27 0.9600
C28 H29 0.9600
C28 H28 0.9600
C27 H32 0.9600
C27 H30 0.9600
C27 H31 0.9600
